data_8100431
loop_
_publ_author_name
'Rajeswaran, Manju'
'Blanton, Thomas N.'
'Klubek, Kevin P.'

_publ_section_title
;
Refinement of the crystal structure of the \d-modification of 
tris(8-hydroxyquinoline)aluminum(III), \d-Al(C~9~H~6~NO)~3~, 
the blue luminescent Alq3
;
_journal_issue 4
_journal_name_full 'Zeitschrift f\"ur Kristallographie - New Crystal Structures'
_journal_page_first 439
_journal_page_last 440
_journal_volume 218
_journal_year 2003
_chemical_formula_moiety 'C27 H18 Al N3 O3'
_chemical_formula_structural 'Al(C9 H6 NO)3'
_chemical_formula_sum 'C27 H18 Al N3 O3'
_chemical_formula_weight 459.42
_chemical_name_common AlQ3
_space_group_IT_number 2
_symmetry_cell_setting triclinic
_symmetry_Int_Tables_number 2
_symmetry_space_group_name_Hall '-P 1'
_symmetry_space_group_name_H-M 'P -1'
_cell_angle_alpha 66.06(3)
_cell_angle_beta 88.56(3)
_cell_angle_gamma 84.03(3)
_cell_formula_units_Z 2
_cell_length_a 6.1810(12)
_cell_length_b 13.268(3)
_cell_length_c 14.430(3)
_cell_measurement_temperature 293(2)
_cell_volume 1075.5(4)
_diffrn_ambient_temperature 293(2)
_diffrn_source_type KappaCCD
_exptl_crystal_density_diffrn 1.419
_cod_database_code 8100431

loop_
_symmetry_equiv_pos_as_xyz
'x, y, z'
'-x, -y, -z'

loop_
_atom_site_label
_atom_site_type_symbol
_atom_site_fract_x
_atom_site_fract_y
_atom_site_fract_z
_atom_site_U_iso_or_equiv
_atom_site_adp_type
_atom_site_occupancy
_atom_site_symmetry_multiplicity
_atom_site_Wyckoff_symbol
_atom_site_calc_flag
_atom_site_refinement_flags
_atom_site_disorder_assembly
_atom_site_disorder_group
Al1 Al 0.2714(8) 0.3120(5) 0.3143(4) 0.0615(17) Uiso 1 2 i d . . .
O1 O 0.3952(15) 0.4441(9) 0.2794(8) 0.065(3) Uiso 1 2 i d . . .
O2 O 0.4396(15) 0.2639(9) 0.2314(8) 0.064(3) Uiso 1 2 i d . . .
O3 O 0.4382(15) 0.2372(9) 0.4311(9) 0.070(4) Uiso 1 2 i d . . .
N1 N 0.0513(18) 0.4096(11) 0.1994(10) 0.060(4) Uiso 1 2 i d . . .
N2 N 0.1040(19) 0.1817(11) 0.3292(10) 0.057(4) Uiso 1 2 i d . . .
N3 N 0.0550(19) 0.3487(11) 0.4098(11) 0.063(4) Uiso 1 2 i d . . .
C1 C -0.126(2) 0.3892(15) 0.1623(13) 0.071(5) Uiso 1 2 i d . . .
H1 H -0.1668 0.3175 0.1881 0.086 Uiso 1 2 i calc R . .
C2 C -0.253(2) 0.4732(15) 0.0855(13) 0.072(5) Uiso 1 2 i d . . .
H2 H -0.3730 0.4555 0.0599 0.086 Uiso 1 2 i calc R . .
C3 C -0.206(3) 0.5790(17) 0.0474(14) 0.079(6) Uiso 1 2 i d . . .
H3 H -0.2949 0.6342 -0.0027 0.095 Uiso 1 2 i calc R . .
C4 C -0.022(3) 0.6045(16) 0.0844(13) 0.069(5) Uiso 1 2 i d . . .
C5 C 0.106(2) 0.5185(15) 0.1617(12) 0.055(5) Uiso 1 2 i d . . .
C6 C 0.293(3) 0.5309(16) 0.2101(14) 0.070(5) Uiso 1 2 i d . . .
C7 C 0.354(2) 0.6377(13) 0.1740(12) 0.056(5) Uiso 1 2 i d . . .
H7 H 0.4757 0.6516 0.2017 0.067 Uiso 1 2 i calc R . .
C8 C 0.231(3) 0.7268(16) 0.0946(14) 0.080(6) Uiso 1 2 i d . . .
H8 H 0.2779 0.7972 0.0690 0.096 Uiso 1 2 i calc R . .
C9 C 0.049(3) 0.7100(17) 0.0568(14) 0.086(6) Uiso 1 2 i d . . .
H9 H -0.0342 0.7711 0.0099 0.103 Uiso 1 2 i calc R . .
C10 C -0.074(2) 0.1378(15) 0.3850(13) 0.071(5) Uiso 1 2 i d . . .
H10 H -0.1349 0.1694 0.4278 0.085 Uiso 1 2 i calc R . .
C11 C -0.169(3) 0.0483(15) 0.3807(14) 0.078(6) Uiso 1 2 i d . . .
H11 H -0.2859 0.0203 0.4215 0.094 Uiso 1 2 i calc R . .
C12 C -0.087(3) 0.0024(16) 0.3157(13) 0.078(6) Uiso 1 2 i d . . .
H12 H -0.1500 -0.0562 0.3111 0.093 Uiso 1 2 i calc R . .
C13 C 0.097(3) 0.0463(15) 0.2543(13) 0.066(5) Uiso 1 2 i d . . .
C14 C 0.186(3) 0.1311(15) 0.2681(13) 0.066(5) Uiso 1 2 i d . . .
C15 C 0.370(3) 0.1797(15) 0.2145(14) 0.070(5) Uiso 1 2 i d . . .
C16 C 0.458(3) 0.1354(15) 0.1485(13) 0.071(5) Uiso 1 2 i d . . .
H16 H 0.5817 0.1631 0.1131 0.085 Uiso 1 2 i calc R . .
C17 C 0.369(3) 0.0502(17) 0.1327(15) 0.091(7) Uiso 1 2 i d . . .
H17 H 0.4301 0.0247 0.0856 0.110 Uiso 1 2 i calc R . .
C18 C 0.200(3) 0.0070(17) 0.1846(14) 0.092(6) Uiso 1 2 i d . . .
H18 H 0.1463 -0.0512 0.1755 0.111 Uiso 1 2 i calc R . .
C19 C -0.141(2) 0.4044(14) 0.3983(14) 0.071(5) Uiso 1 2 i d . . .
H19 H -0.2108 0.4319 0.3352 0.085 Uiso 1 2 i calc R . .
C20 C -0.245(3) 0.4227(15) 0.4758(14) 0.075(6) Uiso 1 2 i d . . .
H20 H -0.3820 0.4625 0.4636 0.090 Uiso 1 2 i calc R . .
C21 C -0.156(3) 0.3850(15) 0.5678(15) 0.078(6) Uiso 1 2 i d . . .
H21 H -0.2301 0.3993 0.6187 0.094 Uiso 1 2 i calc R . .
C22 C 0.057(2) 0.3219(14) 0.5901(14) 0.066(5) Uiso 1 2 i d . . .
C23 C 0.149(2) 0.3075(13) 0.5054(13) 0.050(4) Uiso 1 2 i d . . .
C24 C 0.359(2) 0.2492(14) 0.5109(14) 0.060(5) Uiso 1 2 i d . . .
C25 C 0.466(2) 0.2059(14) 0.6051(13) 0.065(5) Uiso 1 2 i d . . .
H25 H 0.6034 0.1676 0.6132 0.078 Uiso 1 2 i calc R . .
C26 C 0.365(3) 0.2199(16) 0.6876(15) 0.086(6) Uiso 1 2 i d . . .
H26 H 0.4386 0.1865 0.7498 0.103 Uiso 1 2 i calc R . .
C27 C 0.174(3) 0.2766(16) 0.6849(15) 0.086(6) Uiso 1 2 i d . . .
H27 H 0.1183 0.2864 0.7416 0.103 Uiso 1 2 i calc R . .

loop_
_geom_bond_atom_site_label_1
_geom_bond_atom_site_label_2
_geom_bond_distance
_geom_bond_site_symmetry_2
_geom_bond_publ_flag
Al1 O2 1.827(11) . ?
Al1 O3 1.846(12) . ?
Al1 O1 1.858(12) . ?
Al1 N2 2.041(14) . ?
Al1 N3 2.059(14) . ?
Al1 N1 2.068(14) . ?
O1 C6 1.292(18) . ?
O2 C15 1.350(18) . ?
O3 C24 1.301(17) . ?
N1 C1 1.332(17) . ?
N1 C5 1.398(18) . ?
N2 C14 1.369(18) . ?
N2 C10 1.383(16) . ?
N3 C19 1.330(17) . ?
N3 C23 1.381(17) . ?
C1 C2 1.39(2) . ?
C2 C3 1.34(2) . ?
C3 C4 1.40(2) . ?
C4 C5 1.41(2) . ?
C4 C9 1.41(2) . ?
C5 C6 1.42(2) . ?
C6 C7 1.39(2) . ?
C7 C8 1.43(2) . ?
C8 C9 1.340(19) . ?
C10 C11 1.40(2) . ?
C11 C12 1.37(2) . ?
C12 C13 1.45(2) . ?
C13 C14 1.39(2) . ?
C13 C18 1.42(2) . ?
C14 C15 1.42(2) . ?
C15 C16 1.38(2) . ?
C16 C17 1.41(2) . ?
C17 C18 1.31(2) . ?
C19 C20 1.37(2) . ?
C20 C21 1.33(2) . ?
C21 C22 1.45(2) . ?
C22 C27 1.43(2) . ?
C22 C23 1.41(2) . ?
C23 C24 1.427(19) . ?
C24 C25 1.39(2) . ?
C25 C26 1.40(2) . ?
C26 C27 1.33(2) . ?
